data_4514688
loop_
_publ_author_name
'Noto, Naoki'
'Koike, Takashi'
'Akita, Munetaka'

_publ_section_title
;
 Visible-Light-Triggered Monofluoromethylation of Alkenes by Strongly
 Reducing 1,4-Bis(diphenylamino)naphthalene Photoredox Catalysis
;
_journal_issue 5
_journal_name_full 'ACS Catalysis'
_journal_page_first 4382
_journal_paper_doi 10.1021/acscatal.9b00473
_journal_volume 9
_journal_year 2019
_chemical_formula_sum 'C34 H26 N2'
_chemical_formula_weight 462.57
_space_group_crystal_system monoclinic
_space_group_IT_number 14
_space_group_name_Hall '-P 2yn'
_space_group_name_H-M_alt 'P 1 21/n 1'
_symmetry_space_group_name_Hall '-P 2yn'
_symmetry_space_group_name_H-M 'P 1 21/n 1'
_atom_sites_solution_hydrogens geom
_audit_creation_method SHELXL-2013
_cell_angle_alpha 90
_cell_angle_beta 98.0430(10)
_cell_angle_gamma 90
_cell_formula_units_Z 4
_cell_length_a 11.5593(11)
_cell_length_b 7.8828(7)
_cell_length_c 27.350(3)
_cell_measurement_reflns_used 5387
_cell_measurement_temperature 90
_cell_measurement_theta_max 28.647
_cell_measurement_theta_min 2.671
_cell_volume 2467.6(4)
_computing_cell_refinement 'APEX2 (Bruker AXS, 2006)'
_computing_data_collection 'APEX2 (Bruker AXS, 2006)'
_computing_data_reduction 'SAINT (Bruker AXS, 2004)'
_computing_molecular_graphics 'XSHELL (Bruker AXS,2002)'
_computing_publication_material 'XCIF (Bruker AXS, 2001)'
_computing_structure_refinement 'SHELXL-2014 (Sheldrick, 2014)'
_computing_structure_solution 'SHELXT (Sheldrick, 2014)'
_diffrn_ambient_temperature 90
_diffrn_detector_area_resol_mean 8.333
_diffrn_measured_fraction_theta_full 0.976
_diffrn_measured_fraction_theta_max 0.997
_diffrn_measurement_device_type 'Bruker APEXII CCD area detector'
_diffrn_measurement_method 'phi and omega scans'
_diffrn_radiation_monochromator 'Bruker Helios multilayer confocal mirror'
_diffrn_radiation_source 'Bruker TXS fine-focus rotating anode'
_diffrn_radiation_type MoK\a
_diffrn_radiation_wavelength 0.71073
_diffrn_reflns_av_R_equivalents 0.0183
_diffrn_reflns_av_unetI/netI 0.0214
_diffrn_reflns_Laue_measured_fraction_full 0.976
_diffrn_reflns_Laue_measured_fraction_max 0.997
_diffrn_reflns_limit_h_max 12
_diffrn_reflns_limit_h_min -13
_diffrn_reflns_limit_k_max 9
_diffrn_reflns_limit_k_min -9
_diffrn_reflns_limit_l_max 32
_diffrn_reflns_limit_l_min -26
_diffrn_reflns_number 11428
_diffrn_reflns_point_group_measured_fraction_full 0.976
_diffrn_reflns_point_group_measured_fraction_max 0.997
_diffrn_reflns_theta_full 25.242
_diffrn_reflns_theta_max 25.025
_diffrn_reflns_theta_min 1.504
_exptl_absorpt_coefficient_mu 0.072
_exptl_absorpt_correction_T_max 0.998
_exptl_absorpt_correction_T_min 0.926
_exptl_absorpt_correction_type multi-scan
_exptl_absorpt_process_details
;
SADABS Sheldrick 1996
;
_exptl_crystal_colour colorless
_exptl_crystal_density_diffrn 1.245
_exptl_crystal_description platet
_exptl_crystal_F_000 976
_exptl_crystal_size_max 0.446
_exptl_crystal_size_mid 0.089
_exptl_crystal_size_min 0.034
_refine_diff_density_max 0.180
_refine_diff_density_min -0.170
_refine_diff_density_rms 0.034
_refine_ls_extinction_coef 0.0065(5)
_refine_ls_extinction_expression Fc^*^=kFc[1+0.001xFc^2^\l^3^/sin(2\q)]^-1/4^
_refine_ls_extinction_method SHELXL
_refine_ls_goodness_of_fit_ref 1.006
_refine_ls_hydrogen_treatment constr
_refine_ls_matrix_type full
_refine_ls_number_parameters 326
_refine_ls_number_reflns 4362
_refine_ls_number_restraints 0
_refine_ls_restrained_S_all 1.006
_refine_ls_R_factor_all 0.0408
_refine_ls_R_factor_gt 0.0319
_refine_ls_shift/su_max 0.001
_refine_ls_shift/su_mean 0.000
_refine_ls_structure_factor_coef Fsqd
_refine_ls_weighting_details
;
 w=1/[\s^2^(Fo^2^)+(0.0312P)^2^+0.9572P]
 where P=(Fo^2^+2Fc^2^)/3
;
_refine_ls_weighting_scheme calc
_refine_ls_wR_factor_gt 0.0730
_refine_ls_wR_factor_ref 0.0773
_reflns_Friedel_coverage 0.000
_reflns_number_gt 3659
_reflns_number_total 4362
_reflns_threshold_expression 'I > 2\s(I)'
_cod_data_source_file cs9b00473_si_002.cif
_cod_data_source_block NN2101_0m
_cod_database_code 4514688
_shelx_space_group_comment
;
The symmetry employed for this shelxl refinement is uniquely defined
by the following loop, which should always be used as a source of
symmetry information in preference to the above space-group names.
They are only intended as comments.
;
_shelx_estimated_absorpt_t_min 0.968
_shelx_estimated_absorpt_t_max 0.998
_shelxl_version_number 2013-2

loop_
_space_group_symop_operation_xyz
'x, y, z'
'-x+1/2, y+1/2, -z+1/2'
'-x, -y, -z'
'x-1/2, -y-1/2, z-1/2'

loop_
_atom_site_label
_atom_site_type_symbol
_atom_site_fract_x
_atom_site_fract_y
_atom_site_fract_z
_atom_site_U_iso_or_equiv
_atom_site_adp_type
_atom_site_occupancy
_atom_site_site_symmetry_order
_atom_site_calc_flag
_atom_site_refinement_flags_posn
_atom_site_refinement_flags_adp
C1 C 0.70088(10) 0.86874(16) 0.98370(4) 0.0170(3) Uani 1 1 d . .
C2 C 0.64290(11) 0.99897(17) 0.95781(4) 0.0214(3) Uani 1 1 d . .
H2 H 0.6139 1.0904 0.9752 0.026 Uiso 1 1 calc R U
C3 C 0.62545(11) 0.99997(17) 0.90593(4) 0.0216(3) Uani 1 1 d . .
H3 H 0.5853 1.0920 0.8887 0.026 Uiso 1 1 calc R U
C4 C 0.66584(10) 0.86953(16) 0.88001(4) 0.0167(3) Uani 1 1 d . .
C5 C 0.72399(9) 0.72872(15) 0.90536(4) 0.0156(3) Uani 1 1 d . .
C6 C 0.76486(10) 0.58883(16) 0.88008(4) 0.0184(3) Uani 1 1 d . .
H6 H 0.7538 0.5878 0.8450 0.022 Uiso 1 1 calc R U
C7 C 0.81987(11) 0.45539(17) 0.90542(5) 0.0229(3) Uani 1 1 d . .
H7 H 0.8454 0.3618 0.8878 0.027 Uiso 1 1 calc R U
C8 C 0.83899(11) 0.45579(17) 0.95741(5) 0.0237(3) Uani 1 1 d . .
H8 H 0.8779 0.3629 0.9747 0.028 Uiso 1 1 calc R U
C9 C 0.80178(10) 0.58940(16) 0.98306(4) 0.0198(3) Uani 1 1 d . .
H9 H 0.8159 0.5888 1.0181 0.024 Uiso 1 1 calc R U
C10 C 0.74254(10) 0.72866(15) 0.95812(4) 0.0158(3) Uani 1 1 d . .
C11 C 0.65689(10) 0.78091(15) 1.06591(4) 0.0168(3) Uani 1 1 d . .
C12 C 0.56610(10) 0.67605(16) 1.04483(4) 0.0184(3) Uani 1 1 d . .
H12 H 0.5483 0.6684 1.0099 0.022 Uiso 1 1 calc R U
C13 C 0.50168(11) 0.58299(16) 1.07459(5) 0.0207(3) Uani 1 1 d . .
H13 H 0.4403 0.5117 1.0598 0.025 Uiso 1 1 calc R U
C14 C 0.52566(11) 0.59267(16) 1.12557(5) 0.0209(3) Uani 1 1 d . .
H14 H 0.4811 0.5290 1.1458 0.025 Uiso 1 1 calc R U
C15 C 0.61560(10) 0.69663(16) 1.14663(4) 0.0197(3) Uani 1 1 d . .
H15 H 0.6321 0.7050 1.1816 0.024 Uiso 1 1 calc R U
C16 C 0.68185(10) 0.78867(16) 1.11747(4) 0.0190(3) Uani 1 1 d . .
H16 H 0.7445 0.8573 1.1325 0.023 Uiso 1 1 calc R U
C17 C 0.77935(10) 1.03017(16) 1.05604(4) 0.0172(3) Uani 1 1 d . .
C18 C 0.71645(11) 1.15791(17) 1.07545(4) 0.0210(3) Uani 1 1 d . .
H18 H 0.6352 1.1438 1.0764 0.025 Uiso 1 1 calc R U
C19 C 0.77193(11) 1.30583(17) 1.09335(4) 0.0233(3) Uani 1 1 d . .
H19 H 0.7287 1.3928 1.1067 0.028 Uiso 1 1 calc R U
C20 C 0.89037(11) 1.32691(17) 1.09185(4) 0.0241(3) Uani 1 1 d . .
H20 H 0.9285 1.4279 1.1043 0.029 Uiso 1 1 calc R U
C21 C 0.95287(11) 1.20069(17) 1.07215(5) 0.0246(3) Uani 1 1 d . .
H21 H 1.0339 1.2157 1.0708 0.029 Uiso 1 1 calc R U
C22 C 0.89784(10) 1.05202(17) 1.05429(4) 0.0212(3) Uani 1 1 d . .
H22 H 0.9412 0.9655 1.0409 0.025 Uiso 1 1 calc R U
C23 C 0.75668(10) 0.91182(16) 0.80598(4) 0.0190(3) Uani 1 1 d . .
C24 C 0.84794(11) 1.00255(17) 0.83240(5) 0.0252(3) Uani 1 1 d . .
H24 H 0.8420 1.0403 0.8649 0.030 Uiso 1 1 calc R U
C25 C 0.94801(12) 1.0382(2) 0.81126(6) 0.0342(4) Uani 1 1 d . .
H25 H 1.0105 1.0992 0.8296 0.041 Uiso 1 1 calc R U
C26 C 0.95678(12) 0.9852(2) 0.76372(6) 0.0366(4) Uani 1 1 d . .
H26 H 1.0241 1.0124 0.7489 0.044 Uiso 1 1 calc R U
C27 C 0.86707(12) 0.89236(19) 0.73794(5) 0.0308(3) Uani 1 1 d . .
H27 H 0.8735 0.8546 0.7054 0.037 Uiso 1 1 calc R U
C28 C 0.76808(12) 0.85360(17) 0.75871(5) 0.0238(3) Uani 1 1 d . .
H28 H 0.7078 0.7873 0.7408 0.029 Uiso 1 1 calc R U
C29 C 0.54116(10) 0.90595(15) 0.80058(4) 0.0169(3) Uani 1 1 d . .
C30 C 0.52467(11) 1.00289(16) 0.75764(4) 0.0210(3) Uani 1 1 d . .
H30 H 0.5904 1.0476 0.7447 0.025 Uiso 1 1 calc R U
C31 C 0.41323(11) 1.03460(18) 0.73364(5) 0.0264(3) Uani 1 1 d . .
H31 H 0.4034 1.1002 0.7042 0.032 Uiso 1 1 calc R U
C32 C 0.31592(11) 0.97213(18) 0.75195(5) 0.0271(3) Uani 1 1 d . .
H32 H 0.2396 0.9963 0.7357 0.032 Uiso 1 1 calc R U
C33 C 0.33168(11) 0.87393(17) 0.79427(5) 0.0241(3) Uani 1 1 d . .
H33 H 0.2656 0.8292 0.8070 0.029 Uiso 1 1 calc R U
C34 C 0.44267(11) 0.84012(16) 0.81834(4) 0.0198(3) Uani 1 1 d . .
H34 H 0.4521 0.7716 0.8472 0.024 Uiso 1 1 calc R U
N1 N 0.72385(9) 0.87667(13) 1.03659(3) 0.0182(2) Uani 1 1 d . .
N2 N 0.65358(8) 0.87426(13) 0.82712(3) 0.0180(2) Uani 1 1 d . .

loop_
_atom_site_aniso_label
_atom_site_aniso_U_11
_atom_site_aniso_U_22
_atom_site_aniso_U_33
_atom_site_aniso_U_23
_atom_site_aniso_U_13
_atom_site_aniso_U_12
C1 0.0150(6) 0.0216(7) 0.0151(6) 0.0005(5) 0.0047(5) -0.0032(5)
C2 0.0226(6) 0.0234(7) 0.0190(6) -0.0034(5) 0.0054(5) 0.0052(5)
C3 0.0226(6) 0.0229(7) 0.0190(6) 0.0026(5) 0.0019(5) 0.0053(5)
C4 0.0150(6) 0.0211(7) 0.0145(6) 0.0008(5) 0.0036(5) -0.0007(5)
C5 0.0118(6) 0.0187(6) 0.0169(6) 0.0001(5) 0.0043(4) -0.0036(5)
C6 0.0181(6) 0.0205(7) 0.0173(6) -0.0014(5) 0.0048(5) -0.0038(5)
C7 0.0261(7) 0.0182(7) 0.0252(7) -0.0029(5) 0.0068(5) 0.0007(5)
C8 0.0267(7) 0.0188(7) 0.0256(7) 0.0045(5) 0.0032(5) 0.0037(6)
C9 0.0207(6) 0.0211(7) 0.0177(6) 0.0027(5) 0.0037(5) -0.0015(5)
C10 0.0131(6) 0.0190(6) 0.0159(6) 0.0002(5) 0.0038(4) -0.0044(5)
C11 0.0167(6) 0.0166(6) 0.0179(6) 0.0005(5) 0.0054(5) 0.0021(5)
C12 0.0194(6) 0.0207(7) 0.0157(6) -0.0029(5) 0.0041(5) 0.0010(5)
C13 0.0186(6) 0.0193(7) 0.0252(7) -0.0041(5) 0.0068(5) -0.0008(5)
C14 0.0234(6) 0.0170(6) 0.0249(7) 0.0021(5) 0.0121(5) 0.0017(5)
C15 0.0244(6) 0.0208(7) 0.0147(6) 0.0018(5) 0.0053(5) 0.0049(5)
C16 0.0188(6) 0.0198(7) 0.0182(6) -0.0008(5) 0.0024(5) -0.0001(5)
C17 0.0200(6) 0.0203(6) 0.0113(5) 0.0029(5) 0.0027(5) -0.0032(5)
C18 0.0191(6) 0.0251(7) 0.0198(6) 0.0007(5) 0.0060(5) -0.0020(5)
C19 0.0296(7) 0.0214(7) 0.0197(6) -0.0010(5) 0.0061(5) -0.0012(6)
C20 0.0296(7) 0.0229(7) 0.0189(6) 0.0025(5) -0.0002(5) -0.0084(6)
C21 0.0183(6) 0.0311(8) 0.0238(7) 0.0049(6) 0.0012(5) -0.0054(6)
C22 0.0192(6) 0.0252(7) 0.0196(6) 0.0026(5) 0.0041(5) 0.0006(5)
C23 0.0197(6) 0.0193(7) 0.0187(6) 0.0062(5) 0.0053(5) 0.0045(5)
C24 0.0232(7) 0.0280(8) 0.0243(7) 0.0076(6) 0.0033(5) 0.0006(6)
C25 0.0213(7) 0.0396(9) 0.0414(8) 0.0160(7) 0.0030(6) -0.0033(6)
C26 0.0258(7) 0.0446(9) 0.0433(9) 0.0225(7) 0.0188(7) 0.0092(7)
C27 0.0348(8) 0.0332(8) 0.0280(7) 0.0126(6) 0.0168(6) 0.0132(7)
C28 0.0280(7) 0.0231(7) 0.0215(7) 0.0050(5) 0.0084(5) 0.0073(6)
C29 0.0196(6) 0.0166(6) 0.0147(6) -0.0041(5) 0.0027(5) 0.0009(5)
C30 0.0228(6) 0.0220(7) 0.0185(6) 0.0011(5) 0.0044(5) -0.0010(5)
C31 0.0291(7) 0.0311(8) 0.0180(6) 0.0029(6) -0.0004(5) 0.0034(6)
C32 0.0212(7) 0.0339(8) 0.0243(7) -0.0050(6) -0.0031(5) 0.0007(6)
C33 0.0205(7) 0.0244(7) 0.0284(7) -0.0062(6) 0.0063(5) -0.0057(5)
C34 0.0243(6) 0.0181(6) 0.0179(6) -0.0017(5) 0.0059(5) -0.0018(5)
N1 0.0210(5) 0.0208(6) 0.0134(5) -0.0012(4) 0.0048(4) -0.0044(4)
N2 0.0169(5) 0.0246(6) 0.0130(5) 0.0015(4) 0.0041(4) 0.0014(4)

loop_
_atom_type_symbol
_atom_type_description
_atom_type_scat_dispersion_real
_atom_type_scat_dispersion_imag
_atom_type_scat_source
C C 0.0033 0.0016 'International Tables Vol C Tables 4.2.6.8 and 6.1.1.4'
H H 0.0000 0.0000 'International Tables Vol C Tables 4.2.6.8 and 6.1.1.4'
N N 0.0061 0.0033 'International Tables Vol C Tables 4.2.6.8 and 6.1.1.4'

loop_
_geom_angle_atom_site_label_1
_geom_angle_atom_site_label_2
_geom_angle_atom_site_label_3
_geom_angle
C2 C1 C10 120.11(11)
C2 C1 N1 119.81(11)
C10 C1 N1 120.03(10)
C1 C2 C3 121.17(11)
C1 C2 H2 119.4
C3 C2 H2 119.4
C4 C3 C2 120.53(12)
C4 C3 H3 119.7
C2 C3 H3 119.7
C3 C4 C5 120.33(11)
C3 C4 N2 120.70(11)
C5 C4 N2 118.94(10)
C6 C5 C4 122.34(10)
C6 C5 C10 118.64(11)
C4 C5 C10 119.02(11)
C7 C6 C5 120.98(11)
C7 C6 H6 119.5
C5 C6 H6 119.5
C6 C7 C8 120.43(12)
C6 C7 H7 119.8
C8 C7 H7 119.8
C9 C8 C7 120.23(12)
C9 C8 H8 119.9
C7 C8 H8 119.9
C8 C9 C10 121.00(11)
C8 C9 H9 119.5
C10 C9 H9 119.5
C9 C10 C1 122.49(10)
C9 C10 C5 118.71(11)
C1 C10 C5 118.80(11)
C12 C11 C16 118.61(11)
C12 C11 N1 121.56(10)
C16 C11 N1 119.83(11)
C13 C12 C11 120.34(11)
C13 C12 H12 119.8
C11 C12 H12 119.8
C14 C13 C12 120.87(12)
C14 C13 H13 119.6
C12 C13 H13 119.6
C13 C14 C15 118.96(11)
C13 C14 H14 120.5
C15 C14 H14 120.5
C14 C15 C16 120.92(11)
C14 C15 H15 119.5
C16 C15 H15 119.5
C15 C16 C11 120.27(11)
C15 C16 H16 119.9
C11 C16 H16 119.9
C22 C17 C18 119.65(12)
C22 C17 N1 118.91(11)
C18 C17 N1 121.42(11)
C19 C18 C17 120.21(12)
C19 C18 H18 119.9
C17 C18 H18 119.9
C20 C19 C18 120.03(12)
C20 C19 H19 120.0
C18 C19 H19 120.0
C19 C20 C21 119.85(12)
C19 C20 H20 120.1
C21 C20 H20 120.1
C20 C21 C22 120.37(12)
C20 C21 H21 119.8
C22 C21 H21 119.8
C17 C22 C21 119.87(12)
C17 C22 H22 120.1
C21 C22 H22 120.1
C24 C23 C28 119.18(12)
C24 C23 N2 120.81(11)
C28 C23 N2 119.99(11)
C25 C24 C23 120.12(13)
C25 C24 H24 119.9
C23 C24 H24 119.9
C26 C25 C24 120.26(14)
C26 C25 H25 119.9
C24 C25 H25 119.9
C27 C26 C25 119.48(13)
C27 C26 H26 120.3
C25 C26 H26 120.3
C26 C27 C28 120.93(13)
C26 C27 H27 119.5
C28 C27 H27 119.5
C27 C28 C23 119.96(13)
C27 C28 H28 120.0
C23 C28 H28 120.0
C30 C29 C34 118.34(11)
C30 C29 N2 122.39(11)
C34 C29 N2 119.26(11)
C31 C30 C29 120.51(12)
C31 C30 H30 119.7
C29 C30 H30 119.7
C32 C31 C30 120.92(12)
C32 C31 H31 119.5
C30 C31 H31 119.5
C33 C32 C31 118.89(12)
C33 C32 H32 120.6
C31 C32 H32 120.6
C32 C33 C34 120.71(12)
C32 C33 H33 119.6
C34 C33 H33 119.6
C33 C34 C29 120.61(12)
C33 C34 H34 119.7
C29 C34 H34 119.7
C11 N1 C1 120.76(10)
C11 N1 C17 119.53(9)
C1 N1 C17 114.84(9)
C29 N2 C23 120.89(10)
C29 N2 C4 118.33(9)
C23 N2 C4 116.36(9)

loop_
_geom_bond_atom_site_label_1
_geom_bond_atom_site_label_2
_geom_bond_distance
C1 C2 1.3680(17)
C1 C10 1.4264(17)
C1 N1 1.4352(15)
C2 C3 1.4051(17)
C2 H2 0.9500
C3 C4 1.3676(17)
C3 H3 0.9500
C4 C5 1.4262(17)
C4 N2 1.4342(14)
C5 C6 1.4172(17)
C5 C10 1.4288(16)
C6 C7 1.3666(18)
C6 H6 0.9500
C7 C8 1.4082(18)
C7 H7 0.9500
C8 C9 1.3678(18)
C8 H8 0.9500
C9 C10 1.4173(17)
C9 H9 0.9500
C11 C12 1.3957(17)
C11 C16 1.4004(16)
C11 N1 1.4092(15)
C12 C13 1.3873(17)
C12 H12 0.9500
C13 C14 1.3851(17)
C13 H13 0.9500
C14 C15 1.3845(18)
C14 H14 0.9500
C15 C16 1.3856(17)
C15 H15 0.9500
C16 H16 0.9500
C17 C22 1.3879(17)
C17 C18 1.3900(17)
C17 N1 1.4363(16)
C18 C19 1.3866(18)
C18 H18 0.9500
C19 C20 1.3854(18)
C19 H19 0.9500
C20 C21 1.3824(19)
C20 H20 0.9500
C21 C22 1.3892(19)
C21 H21 0.9500
C22 H22 0.9500
C23 C24 1.3905(18)
C23 C28 1.3953(17)
C23 N2 1.4265(15)
C24 C25 1.3923(19)
C24 H24 0.9500
C25 C26 1.383(2)
C25 H25 0.9500
C26 C27 1.379(2)
C26 H26 0.9500
C27 C28 1.3810(18)
C27 H27 0.9500
C28 H28 0.9500
C29 C30 1.3918(17)
C29 C34 1.3985(17)
C29 N2 1.4191(15)
C30 C31 1.3842(18)
C30 H30 0.9500
C31 C32 1.3841(19)
C31 H31 0.9500
C32 C33 1.3832(19)
C32 H32 0.9500
C33 C34 1.3835(18)
C33 H33 0.9500
C34 H34 0.9500
